data_1551231
loop_
_publ_author_name
'Colebatch, Annie L.'
'Frogley, Benjamin J.'
'Hill, Anthony F.'

_publ_section_title
;
 Phosphaisonitrile umpolung - synthesis and reactivity of chloro
 aminophosphino carbynes.
;
_journal_issue 28
_journal_name_full 'Dalton transactions (Cambridge, England : 2003)'
_journal_page_first 10628
_journal_page_last 10641
_journal_paper_doi 10.1039/c9dt01838g
_journal_volume 48
_journal_year 2019
_chemical_formula_moiety 'C36 H46 B N8 O2 P W'
_chemical_formula_sum 'C36 H46 B N8 O2 P W'
_chemical_formula_weight 848.44
_space_group_crystal_system triclinic
_space_group_IT_number 2
_space_group_name_Hall '-P 1'
_space_group_name_H-M_alt 'P -1'
_symmetry_space_group_name_Hall '-P 1'
_symmetry_space_group_name_H-M 'P -1'
_atom_sites_solution_hydrogens geom
_audit_creation_method SHELXL-2016/6
_audit_update_record
;
2019-04-04 deposited with the CCDC.    2019-06-04 downloaded from the CCDC.
;
_cell_angle_alpha 83.516(3)
_cell_angle_beta 84.985(3)
_cell_angle_gamma 77.955(3)
_cell_formula_units_Z 2
_cell_length_a 10.8899(4)
_cell_length_b 11.6332(4)
_cell_length_c 15.5746(6)
_cell_measurement_reflns_used 8267
_cell_measurement_temperature 150.0(1)
_cell_measurement_theta_max 28.4220
_cell_measurement_theta_min 4.4740
_cell_volume 1913.13(12)
_computing_cell_refinement 'CrysAlisPro 1.171.40.36a (Rigaku OD, 2018)'
_computing_data_collection 'CrysAlisPro 1.171.40.36a (Rigaku OD, 2018)'
_computing_data_reduction 'CrysAlisPro 1.171.40.36a (Rigaku OD, 2018)'
_computing_structure_refinement 'SHELXL-2016/6 (Sheldrick, 2016)'
_computing_structure_solution 'SHELXT 2014/5 (Sheldrick, 2014)'
_diffrn_ambient_temperature 150.0(1)
_diffrn_detector_area_resol_mean 10.3744
_diffrn_measured_fraction_theta_full 0.997
_diffrn_measured_fraction_theta_max 0.804
_diffrn_measurement_device_type 'New Xcalibur, Atlas'
_diffrn_measurement_method '\w scans'
_diffrn_radiation_type MoK\a
_diffrn_radiation_wavelength 0.71073
_diffrn_reflns_av_R_equivalents 0.0328
_diffrn_reflns_av_unetI/netI 0.0535
_diffrn_reflns_Laue_measured_fraction_full 0.997
_diffrn_reflns_Laue_measured_fraction_max 0.804
_diffrn_reflns_limit_h_max 13
_diffrn_reflns_limit_h_min -12
_diffrn_reflns_limit_k_max 13
_diffrn_reflns_limit_k_min -14
_diffrn_reflns_limit_l_max 19
_diffrn_reflns_limit_l_min -18
_diffrn_reflns_number 16590
_diffrn_reflns_point_group_measured_fraction_full 0.997
_diffrn_reflns_point_group_measured_fraction_max 0.804
_diffrn_reflns_theta_full 25.242
_diffrn_reflns_theta_max 28.748
_diffrn_reflns_theta_min 3.302
_diffrn_source 'fine-focus sealed X-ray tube'
_exptl_absorpt_coefficient_mu 3.103
_exptl_absorpt_correction_T_max 1.00000
_exptl_absorpt_correction_T_min 0.92079
_exptl_absorpt_correction_type multi-scan
_exptl_absorpt_process_details
;
CrysAlisPro 1.171.40.36a (Rigaku Oxford Diffraction, 2018)
Empirical absorption correction using spherical harmonics,
 implemented in SCALE3 ABSPACK scaling algorithm.
;
_exptl_crystal_colour orange
_exptl_crystal_density_diffrn 1.473
_exptl_crystal_description plate
_exptl_crystal_F_000 856
_exptl_crystal_size_max 0.271
_exptl_crystal_size_mid 0.135
_exptl_crystal_size_min 0.069
_refine_diff_density_max 1.388
_refine_diff_density_min -1.003
_refine_diff_density_rms 0.104
_refine_ls_extinction_method none
_refine_ls_goodness_of_fit_ref 1.049
_refine_ls_hydrogen_treatment constr
_refine_ls_matrix_type full
_refine_ls_number_parameters 452
_refine_ls_number_reflns 7992
_refine_ls_number_restraints 0
_refine_ls_restrained_S_all 1.049
_refine_ls_R_factor_all 0.0370
_refine_ls_R_factor_gt 0.0304
_refine_ls_shift/su_max 0.003
_refine_ls_shift/su_mean 0.000
_refine_ls_structure_factor_coef Fsqd
_refine_ls_weighting_details 'w=1/[\s^2^(Fo^2^)+(0.0233P)^2^+0.2143P] where P=(Fo^2^+2Fc^2^)/3'
_refine_ls_weighting_scheme calc
_refine_ls_wR_factor_gt 0.0608
_refine_ls_wR_factor_ref 0.0644
_reflns_Friedel_coverage 0.000
_reflns_number_gt 7151
_reflns_number_total 7992
_reflns_threshold_expression 'I > 2\s(I)'
_cod_data_source_file c9dt01838g2.cif
_cod_data_source_block Compound_10
_cod_depositor_comments 'Adding full bibliography for 1551229--1551233.cif.'
_cod_database_code 1551231
_shelx_shelxl_version_number 2016/6
_shelx_space_group_comment
;
The symmetry employed for this shelxl refinement is uniquely defined
by the following loop, which should always be used as a source of
symmetry information in preference to the above space-group names.
They are only intended as comments.
;

loop_
_space_group_symop_operation_xyz
'x, y, z'
'-x, -y, -z'

loop_
_atom_site_label
_atom_site_type_symbol
_atom_site_fract_x
_atom_site_fract_y
_atom_site_fract_z
_atom_site_U_iso_or_equiv
_atom_site_adp_type
_atom_site_occupancy
_atom_site_site_symmetry_order
_atom_site_calc_flag
_atom_site_refinement_flags_posn
_atom_site_refinement_flags_adp
W W 0.28577(2) 0.30808(2) 0.79877(2) 0.02231(5) Uani 1 1 d . .
P P 0.55306(9) 0.13176(7) 0.69886(6) 0.0258(2) Uani 1 1 d . .
N3 N 0.3034(3) 0.4833(2) 0.83399(16) 0.0257(6) Uani 1 1 d . .
N5 N 0.1978(3) 0.4147(2) 0.68574(16) 0.0251(6) Uani 1 1 d . .
N4 N 0.2085(3) 0.5811(2) 0.82011(16) 0.0247(6) Uani 1 1 d . .
O1 O 0.3674(3) 0.1684(2) 0.97536(17) 0.0500(8) Uani 1 1 d . .
O2 O 0.2230(3) 0.0727(2) 0.75157(18) 0.0493(8) Uani 1 1 d . .
N2 N 0.0246(3) 0.4788(2) 0.84733(17) 0.0261(6) Uani 1 1 d . .
N6 N 0.1174(3) 0.5217(2) 0.69426(16) 0.0254(6) Uani 1 1 d . .
N1 N 0.0875(3) 0.3627(2) 0.86142(17) 0.0268(7) Uani 1 1 d . .
N8 N 0.6265(3) 0.2206(2) 0.62373(17) 0.0289(7) Uani 1 1 d . .
C1 C 0.4398(3) 0.2415(3) 0.7517(2) 0.0237(7) Uani 1 1 d . .
C2 C 0.3382(4) 0.2214(3) 0.9109(2) 0.0310(8) Uani 1 1 d . .
N7 N 0.6530(3) 0.0649(2) 0.77351(19) 0.0324(7) Uani 1 1 d . .
C3 C 0.2431(4) 0.1605(3) 0.7692(2) 0.0315(8) Uani 1 1 d . .
C33 C 0.2097(4) 0.3989(3) 0.6009(2) 0.0270(8) Uani 1 1 d . .
C28 C 0.3964(4) 0.5194(3) 0.8676(2) 0.0294(8) Uani 1 1 d . .
C22 C 0.0541(4) 0.1817(3) 0.9540(2) 0.0389(10) Uani 1 1 d . .
H22A H 0.097227 0.137186 0.908179 0.058 Uiso 1 1 calc R U
H22B H -0.019128 0.151007 0.975705 0.058 Uiso 1 1 calc R U
H22C H 0.109190 0.175396 0.999948 0.058 Uiso 1 1 calc R U
C16 C 0.6755(4) 0.3181(3) 0.6467(2) 0.0318(9) Uani 1 1 d . .
C10 C 0.6317(4) 0.2054(3) 0.5340(2) 0.0286(8) Uani 1 1 d . .
B1 B 0.0852(4) 0.5679(3) 0.7841(2) 0.0286(9) Uani 1 1 d . .
H1 H 0.027178 0.644632 0.778784 0.034 Uiso 1 1 calc R U
C23 C 0.0149(4) 0.3095(3) 0.9199(2) 0.0303(8) Uani 1 1 d . .
C29 C 0.3609(4) 0.6408(3) 0.8745(2) 0.0320(9) Uani 1 1 d . .
H29 H 0.408195 0.688298 0.895264 0.038 Uiso 1 1 calc R U
C35 C 0.0831(4) 0.5718(3) 0.6153(2) 0.0305(8) Uani 1 1 d . .
C15 C 0.6506(4) 0.2970(3) 0.4723(2) 0.0364(9) Uani 1 1 d . .
H15 H 0.661622 0.367676 0.490095 0.044 Uiso 1 1 calc R U
C32 C 0.2886(4) 0.2922(3) 0.5655(2) 0.0400(10) Uani 1 1 d . .
H32A H 0.373912 0.284033 0.580297 0.060 Uiso 1 1 calc R U
H32B H 0.285815 0.299997 0.503601 0.060 Uiso 1 1 calc R U
H32C H 0.256949 0.223530 0.589587 0.060 Uiso 1 1 calc R U
C34 C 0.1385(4) 0.4960(3) 0.5556(2) 0.0310(8) Uani 1 1 d . .
H34 H 0.130005 0.507255 0.496151 0.037 Uiso 1 1 calc R U
C30 C 0.2437(4) 0.6761(3) 0.8449(2) 0.0300(9) Uani 1 1 d . .
C24 C -0.0933(4) 0.3894(3) 0.9431(2) 0.0349(9) Uani 1 1 d . .
H24 H -0.159166 0.374051 0.981834 0.042 Uiso 1 1 calc R U
C25 C -0.0838(4) 0.4954(3) 0.8975(2) 0.0290(8) Uani 1 1 d . .
C27 C 0.5141(4) 0.4371(3) 0.8933(2) 0.0400(10) Uani 1 1 d . .
H27A H 0.496061 0.387255 0.944223 0.060 Uiso 1 1 calc R U
H27B H 0.574567 0.481651 0.905108 0.060 Uiso 1 1 calc R U
H27C H 0.547580 0.389308 0.846989 0.060 Uiso 1 1 calc R U
C4 C 0.6664(5) -0.0645(3) 0.7927(3) 0.0453(11) Uani 1 1 d . .
H4 H 0.727529 -0.090169 0.836983 0.054 Uiso 1 1 calc R U
C21 C 0.5983(4) 0.4236(3) 0.6609(2) 0.0401(10) Uani 1 1 d . .
H21 H 0.512254 0.434394 0.655241 0.048 Uiso 1 1 calc R U
C19 C 0.7770(5) 0.4978(4) 0.6932(2) 0.0524(13) Uani 1 1 d . .
H19 H 0.811095 0.558020 0.710028 0.063 Uiso 1 1 calc R U
C7 C 0.7264(4) 0.1231(3) 0.8238(2) 0.0367(9) Uani 1 1 d . .
H7 H 0.708808 0.207234 0.803137 0.044 Uiso 1 1 calc R U
C36 C 0.0001(4) 0.6906(3) 0.6004(2) 0.0425(10) Uani 1 1 d . .
H36A H -0.082449 0.688366 0.626873 0.064 Uiso 1 1 calc R U
H36B H -0.005153 0.712267 0.539295 0.064 Uiso 1 1 calc R U
H36C H 0.034497 0.747714 0.625451 0.064 Uiso 1 1 calc R U
C11 C 0.6159(4) 0.1015(3) 0.5051(2) 0.0405(10) Uani 1 1 d . .
H11 H 0.604035 0.038442 0.545137 0.049 Uiso 1 1 calc R U
C12 C 0.6176(5) 0.0902(4) 0.4175(3) 0.0520(13) Uani 1 1 d . .
H12 H 0.605846 0.019995 0.399289 0.062 Uiso 1 1 calc R U
C26 C -0.1737(4) 0.6108(3) 0.9001(2) 0.0385(9) Uani 1 1 d . .
H26A H -0.127641 0.672915 0.899588 0.058 Uiso 1 1 calc R U
H26B H -0.228155 0.609227 0.951926 0.058 Uiso 1 1 calc R U
H26C H -0.223078 0.624797 0.850457 0.058 Uiso 1 1 calc R U
C9 C 0.6894(5) 0.1137(3) 0.9204(2) 0.0459(11) Uani 1 1 d . .
H9A H 0.600889 0.144615 0.929710 0.069 Uiso 1 1 calc R U
H9B H 0.735776 0.158306 0.948904 0.069 Uiso 1 1 calc R U
H9C H 0.708126 0.032439 0.943549 0.069 Uiso 1 1 calc R U
C14 C 0.6534(5) 0.2846(4) 0.3847(2) 0.0474(11) Uani 1 1 d . .
H14 H 0.666808 0.346524 0.344135 0.057 Uiso 1 1 calc R U
C18 C 0.8538(5) 0.3929(4) 0.6777(2) 0.0481(11) Uani 1 1 d . .
H18 H 0.939759 0.381900 0.683951 0.058 Uiso 1 1 calc R U
C20 C 0.6498(6) 0.5160(4) 0.6842(3) 0.0554(14) Uani 1 1 d . .
H20 H 0.598288 0.588657 0.693509 0.066 Uiso 1 1 calc R U
C17 C 0.8050(4) 0.3041(3) 0.6532(2) 0.0396(10) Uani 1 1 d . .
H17 H 0.858204 0.233629 0.640630 0.048 Uiso 1 1 calc R U
C31 C 0.1590(4) 0.7961(3) 0.8373(2) 0.0423(11) Uani 1 1 d . .
H31A H 0.147814 0.822412 0.777260 0.063 Uiso 1 1 calc R U
H31B H 0.196230 0.850835 0.862808 0.063 Uiso 1 1 calc R U
H31C H 0.078751 0.791683 0.866879 0.063 Uiso 1 1 calc R U
C8 C 0.8673(5) 0.0784(4) 0.8075(3) 0.0581(12) Uani 1 1 d . .
H8A H 0.891375 0.001598 0.838062 0.087 Uiso 1 1 calc R U
H8B H 0.912083 0.131955 0.827620 0.087 Uiso 1 1 calc R U
H8C H 0.887261 0.073519 0.746598 0.087 Uiso 1 1 calc R U
C13 C 0.6361(5) 0.1805(4) 0.3577(3) 0.0522(12) Uani 1 1 d . .
H13 H 0.637249 0.172142 0.298924 0.063 Uiso 1 1 calc R U
C6 C 0.5436(5) -0.0964(4) 0.8300(3) 0.0591(14) Uani 1 1 d . .
H6A H 0.513474 -0.053985 0.879528 0.089 Uiso 1 1 calc R U
H6B H 0.556732 -0.179775 0.847016 0.089 Uiso 1 1 calc R U
H6C H 0.482538 -0.075824 0.787009 0.089 Uiso 1 1 calc R U
C5 C 0.7186(7) -0.1284(4) 0.7133(3) 0.084(2) Uani 1 1 d . .
H5A H 0.660352 -0.105594 0.668609 0.127 Uiso 1 1 calc R U
H5B H 0.730724 -0.212167 0.728347 0.127 Uiso 1 1 calc R U
H5C H 0.797679 -0.107883 0.692727 0.127 Uiso 1 1 calc R U

loop_
_atom_site_aniso_label
_atom_site_aniso_U_11
_atom_site_aniso_U_22
_atom_site_aniso_U_33
_atom_site_aniso_U_23
_atom_site_aniso_U_13
_atom_site_aniso_U_12
W 0.02573(9) 0.02292(8) 0.01781(8) -0.00049(5) -0.00189(6) -0.00445(5)
P 0.0288(6) 0.0247(4) 0.0238(5) -0.0020(3) -0.0007(4) -0.0060(4)
N3 0.0281(19) 0.0301(15) 0.0192(15) -0.0022(10) -0.0016(12) -0.0065(13)
N5 0.0268(19) 0.0266(14) 0.0208(15) -0.0014(10) -0.0025(12) -0.0028(12)
N4 0.0300(19) 0.0238(14) 0.0200(15) -0.0014(10) 0.0022(13) -0.0062(12)
O1 0.052(2) 0.0601(17) 0.0309(16) 0.0154(12) -0.0078(14) -0.0044(15)
O2 0.064(2) 0.0369(15) 0.0535(18) -0.0152(12) 0.0065(16) -0.0233(15)
N2 0.0272(19) 0.0284(15) 0.0214(15) -0.0027(10) 0.0003(13) -0.0032(12)
N6 0.0284(19) 0.0260(14) 0.0214(15) 0.0028(10) -0.0036(13) -0.0062(12)
N1 0.0302(19) 0.0281(15) 0.0209(15) 0.0014(10) 0.0004(13) -0.0061(13)
N8 0.034(2) 0.0308(15) 0.0237(16) -0.0038(11) 0.0020(13) -0.0118(13)
C1 0.028(2) 0.0252(16) 0.0193(17) 0.0006(12) -0.0036(14) -0.0097(14)
C2 0.033(2) 0.0345(19) 0.024(2) -0.0006(14) 0.0024(16) -0.0048(16)
N7 0.035(2) 0.0242(15) 0.0373(18) 0.0026(11) -0.0106(15) -0.0035(13)
C3 0.031(2) 0.0315(19) 0.030(2) -0.0033(14) 0.0029(16) -0.0027(16)
C33 0.026(2) 0.0368(19) 0.0193(18) 0.0003(13) -0.0019(15) -0.0093(15)
C28 0.036(2) 0.037(2) 0.0176(18) -0.0030(13) 0.0013(16) -0.0144(17)
C22 0.043(3) 0.040(2) 0.034(2) 0.0072(15) 0.0005(19) -0.0158(18)
C16 0.047(3) 0.0329(19) 0.0195(18) -0.0026(13) 0.0000(17) -0.0179(18)
C10 0.027(2) 0.0349(19) 0.0250(19) -0.0070(13) 0.0036(15) -0.0084(15)
B1 0.034(3) 0.0243(19) 0.024(2) 0.0024(14) 0.0009(18) -0.0019(17)
C23 0.034(2) 0.0381(19) 0.0214(18) 0.0018(13) -0.0053(16) -0.0138(17)
C29 0.043(3) 0.0347(19) 0.0243(19) -0.0065(13) 0.0017(17) -0.0210(18)
C35 0.029(2) 0.0328(19) 0.028(2) 0.0079(14) -0.0066(16) -0.0078(16)
C15 0.042(3) 0.042(2) 0.029(2) -0.0051(15) -0.0005(18) -0.0166(18)
C32 0.045(3) 0.053(2) 0.022(2) -0.0092(15) -0.0040(18) -0.0038(19)
C34 0.034(2) 0.043(2) 0.0169(18) 0.0071(14) -0.0060(16) -0.0141(17)
C30 0.044(3) 0.0265(18) 0.0200(18) -0.0021(12) 0.0103(17) -0.0144(16)
C24 0.036(3) 0.048(2) 0.023(2) -0.0005(15) 0.0026(17) -0.0162(18)
C25 0.027(2) 0.041(2) 0.0209(18) -0.0065(13) -0.0030(15) -0.0080(16)
C27 0.039(3) 0.050(2) 0.035(2) -0.0084(16) -0.0086(19) -0.0131(19)
C4 0.059(3) 0.031(2) 0.043(2) 0.0048(16) -0.014(2) -0.0015(19)
C21 0.046(3) 0.038(2) 0.039(2) -0.0056(16) 0.0060(19) -0.0160(19)
C19 0.079(4) 0.065(3) 0.028(2) -0.0110(18) 0.005(2) -0.050(3)
C7 0.037(3) 0.040(2) 0.034(2) 0.0049(15) -0.0101(18) -0.0097(17)
C36 0.051(3) 0.040(2) 0.033(2) 0.0087(15) -0.010(2) -0.0024(19)
C11 0.053(3) 0.039(2) 0.032(2) -0.0080(15) 0.0080(19) -0.0161(19)
C12 0.073(4) 0.049(2) 0.043(3) -0.0228(19) 0.010(2) -0.028(2)
C26 0.032(3) 0.045(2) 0.036(2) -0.0112(16) 0.0003(18) 0.0018(17)
C9 0.047(3) 0.052(2) 0.039(2) 0.0052(17) -0.012(2) -0.011(2)
C14 0.061(3) 0.061(3) 0.026(2) -0.0005(17) 0.003(2) -0.029(2)
C18 0.054(3) 0.063(3) 0.035(2) 0.0048(18) -0.012(2) -0.031(2)
C20 0.084(4) 0.041(2) 0.046(3) -0.0158(18) 0.017(3) -0.028(3)
C17 0.043(3) 0.044(2) 0.034(2) 0.0042(16) -0.0028(19) -0.019(2)
C31 0.060(3) 0.0283(19) 0.039(2) -0.0033(15) 0.007(2) -0.0134(19)
C8 0.039(3) 0.076(3) 0.058(3) 0.004(2) -0.010(2) -0.010(2)
C13 0.065(4) 0.074(3) 0.027(2) -0.0148(19) 0.011(2) -0.039(3)
C6 0.078(4) 0.049(2) 0.057(3) 0.022(2) -0.027(3) -0.032(3)
C5 0.135(6) 0.030(2) 0.071(4) -0.004(2) 0.009(4) 0.016(3)

loop_
_atom_type_symbol
_atom_type_description
_atom_type_scat_dispersion_real
_atom_type_scat_dispersion_imag
_atom_type_scat_source
C C 0.0033 0.0016 'International Tables Vol C Tables 4.2.6.8 and 6.1.1.4'
H H 0.0000 0.0000 'International Tables Vol C Tables 4.2.6.8 and 6.1.1.4'
B B 0.0013 0.0007 'International Tables Vol C Tables 4.2.6.8 and 6.1.1.4'
N N 0.0061 0.0033 'International Tables Vol C Tables 4.2.6.8 and 6.1.1.4'
O O 0.0106 0.0060 'International Tables Vol C Tables 4.2.6.8 and 6.1.1.4'
P P 0.1023 0.0942 'International Tables Vol C Tables 4.2.6.8 and 6.1.1.4'
W W -0.8490 6.8722 'International Tables Vol C Tables 4.2.6.8 and 6.1.1.4'

loop_
_geom_angle_atom_site_label_1
_geom_angle_atom_site_label_2
_geom_angle_atom_site_label_3
_geom_angle
C1 W C3 81.91(14)
C1 W C2 87.42(15)
C3 W C2 87.46(14)
C1 W N5 101.97(12)
C3 W N5 93.47(12)
C2 W N5 170.61(13)
C1 W N3 106.15(12)
C3 W N3 171.63(13)
C2 W N3 95.05(12)
N5 W N3 82.77(10)
C1 W N1 171.23(11)
C3 W N1 90.02(13)
C2 W N1 88.81(13)
N5 W N1 81.85(10)
N3 W N1 82.07(10)
N7 P N8 109.82(16)
N7 P C1 106.21(15)
N8 P C1 100.62(14)
C28 N3 N4 107.0(3)
C28 N3 W 132.0(2)
N4 N3 W 121.0(2)
C33 N5 N6 106.8(3)
C33 N5 W 132.0(2)
N6 N5 W 121.10(18)
C30 N4 N3 109.2(3)
C30 N4 B1 131.0(3)
N3 N4 B1 119.8(2)
C25 N2 N1 109.6(3)
C25 N2 B1 130.4(3)
N1 N2 B1 119.9(3)
C35 N6 N5 109.2(3)
C35 N6 B1 130.6(3)
N5 N6 B1 120.2(3)
C23 N1 N2 106.1(3)
C23 N1 W 134.3(2)
N2 N1 W 119.2(2)
C10 N8 C16 116.8(3)
C10 N8 P 120.2(2)
C16 N8 P 122.8(2)
P C1 W 156.0(2)
O1 C2 W 178.0(3)
C7 N7 C4 116.7(3)
C7 N7 P 126.2(2)
C4 N7 P 117.1(3)
O2 C3 W 177.5(3)
N5 C33 C34 109.2(3)
N5 C33 C32 123.1(3)
C34 C33 C32 127.7(3)
N3 C28 C29 108.7(3)
N3 C28 C27 122.5(3)
C29 C28 C27 128.8(3)
C23 C22 H22A 109.5
C23 C22 H22B 109.5
H22A C22 H22B 109.5
C23 C22 H22C 109.5
H22A C22 H22C 109.5
H22B C22 H22C 109.5
C21 C16 C17 119.7(3)
C21 C16 N8 121.4(4)
C17 C16 N8 118.9(3)
C11 C10 C15 117.9(3)
C11 C10 N8 122.0(3)
C15 C10 N8 120.1(3)
N6 B1 N4 108.2(3)
N6 B1 N2 110.5(3)
N4 B1 N2 108.7(3)
N6 B1 H1 109.8
N4 B1 H1 109.8
N2 B1 H1 109.8
N1 C23 C24 110.0(3)
N1 C23 C22 121.9(3)
C24 C23 C22 128.1(3)
C30 C29 C28 106.9(3)
C30 C29 H29 126.6
C28 C29 H29 126.6
N6 C35 C34 108.1(3)
N6 C35 C36 123.4(3)
C34 C35 C36 128.5(3)
C14 C15 C10 120.9(3)
C14 C15 H15 119.5
C10 C15 H15 119.5
C33 C32 H32A 109.5
C33 C32 H32B 109.5
H32A C32 H32B 109.5
C33 C32 H32C 109.5
H32A C32 H32C 109.5
H32B C32 H32C 109.5
C35 C34 C33 106.7(3)
C35 C34 H34 126.7
C33 C34 H34 126.7
N4 C30 C29 108.2(3)
N4 C30 C31 121.3(4)
C29 C30 C31 130.5(3)
C25 C24 C23 106.4(3)
C25 C24 H24 126.8
C23 C24 H24 126.8
N2 C25 C24 107.8(3)
N2 C25 C26 124.0(3)
C24 C25 C26 128.2(4)
C28 C27 H27A 109.5
C28 C27 H27B 109.5
H27A C27 H27B 109.5
C28 C27 H27C 109.5
H27A C27 H27C 109.5
H27B C27 H27C 109.5
N7 C4 C6 111.2(4)
N7 C4 C5 111.3(3)
C6 C4 C5 112.0(4)
N7 C4 H4 107.4
C6 C4 H4 107.4
C5 C4 H4 107.4
C16 C21 C20 119.5(4)
C16 C21 H21 120.2
C20 C21 H21 120.2
C18 C19 C20 121.0(4)
C18 C19 H19 119.5
C20 C19 H19 119.5
N7 C7 C9 113.5(3)
N7 C7 C8 111.7(3)
C9 C7 C8 110.4(4)
N7 C7 H7 106.9
C9 C7 H7 106.9
C8 C7 H7 106.9
C35 C36 H36A 109.5
C35 C36 H36B 109.5
H36A C36 H36B 109.5
C35 C36 H36C 109.5
H36A C36 H36C 109.5
H36B C36 H36C 109.5
C10 C11 C12 120.9(3)
C10 C11 H11 119.6
C12 C11 H11 119.6
C13 C12 C11 120.7(4)
C13 C12 H12 119.6
C11 C12 H12 119.6
C25 C26 H26A 109.5
C25 C26 H26B 109.5
H26A C26 H26B 109.5
C25 C26 H26C 109.5
H26A C26 H26C 109.5
H26B C26 H26C 109.5
C7 C9 H9A 109.5
C7 C9 H9B 109.5
H9A C9 H9B 109.5
C7 C9 H9C 109.5
H9A C9 H9C 109.5
H9B C9 H9C 109.5
C13 C14 C15 120.0(4)
C13 C14 H14 120.0
C15 C14 H14 120.0
C17 C18 C19 120.0(5)
C17 C18 H18 120.0
C19 C18 H18 120.0
C19 C20 C21 119.3(4)
C19 C20 H20 120.4
C21 C20 H20 120.4
C18 C17 C16 120.5(4)
C18 C17 H17 119.8
C16 C17 H17 119.8
C30 C31 H31A 109.5
C30 C31 H31B 109.5
H31A C31 H31B 109.5
C30 C31 H31C 109.5
H31A C31 H31C 109.5
H31B C31 H31C 109.5
C7 C8 H8A 109.5
C7 C8 H8B 109.5
H8A C8 H8B 109.5
C7 C8 H8C 109.5
H8A C8 H8C 109.5
H8B C8 H8C 109.5
C12 C13 C14 119.6(4)
C12 C13 H13 120.2
C14 C13 H13 120.2
C4 C6 H6A 109.5
C4 C6 H6B 109.5
H6A C6 H6B 109.5
C4 C6 H6C 109.5
H6A C6 H6C 109.5
H6B C6 H6C 109.5
C4 C5 H5A 109.5
C4 C5 H5B 109.5
H5A C5 H5B 109.5
C4 C5 H5C 109.5
H5A C5 H5C 109.5
H5B C5 H5C 109.5

loop_
_geom_bond_atom_site_label_1
_geom_bond_atom_site_label_2
_geom_bond_distance
W C1 1.822(4)
W C3 1.981(4)
W C2 1.982(4)
W N5 2.205(3)
W N3 2.219(2)
W N1 2.284(3)
P N7 1.674(3)
P N8 1.728(3)
P C1 1.798(3)
N3 C28 1.341(5)
N3 N4 1.379(4)
N5 C33 1.345(4)
N5 N6 1.377(4)
N4 C30 1.348(4)
N4 B1 1.543(5)
O1 C2 1.150(4)
O2 C3 1.156(4)
N2 C25 1.349(5)
N2 N1 1.384(4)
N2 B1 1.556(5)
N6 C35 1.349(4)
N6 B1 1.540(5)
N1 C23 1.338(4)
N8 C10 1.423(4)
N8 C16 1.441(4)
N7 C7 1.471(5)
N7 C4 1.480(4)
C33 C34 1.388(5)
C33 C32 1.487(5)
C28 C29 1.397(5)
C28 C27 1.486(5)
C22 C23 1.507(5)
C22 H22A 0.9600
C22 H22B 0.9600
C22 H22C 0.9600
C16 C21 1.364(5)
C16 C17 1.397(6)
C10 C11 1.384(5)
C10 C15 1.388(5)
B1 H1 0.9800
C23 C24 1.388(5)
C29 C30 1.360(6)
C29 H29 0.9300
C35 C34 1.367(5)
C35 C36 1.492(5)
C15 C14 1.385(5)
C15 H15 0.9300
C32 H32A 0.9600
C32 H32B 0.9600
C32 H32C 0.9600
C34 H34 0.9300
C30 C31 1.503(5)
C24 C25 1.370(5)
C24 H24 0.9300
C25 C26 1.490(5)
C27 H27A 0.9600
C27 H27B 0.9600
C27 H27C 0.9600
C4 C6 1.512(6)
C4 C5 1.521(6)
C4 H4 0.9800
C21 C20 1.406(5)
C21 H21 0.9300
C19 C18 1.361(7)
C19 C20 1.374(7)
C19 H19 0.9300
C7 C9 1.521(5)
C7 C8 1.522(6)
C7 H7 0.9800
C36 H36A 0.9600
C36 H36B 0.9600
C36 H36C 0.9600
C11 C12 1.385(5)
C11 H11 0.9300
C12 C13 1.359(6)
C12 H12 0.9300
C26 H26A 0.9600
C26 H26B 0.9600
C26 H26C 0.9600
C9 H9A 0.9600
C9 H9B 0.9600
C9 H9C 0.9600
C14 C13 1.380(5)
C14 H14 0.9300
C18 C17 1.359(5)
C18 H18 0.9300
C20 H20 0.9300
C17 H17 0.9300
C31 H31A 0.9600
C31 H31B 0.9600
C31 H31C 0.9600
C8 H8A 0.9600
C8 H8B 0.9600
C8 H8C 0.9600
C13 H13 0.9300
C6 H6A 0.9600
C6 H6B 0.9600
C6 H6C 0.9600
C5 H5A 0.9600
C5 H5B 0.9600
C5 H5C 0.9600
